data_2214364
loop_
_publ_author_name
'Naser Eltaher Eltayeb'
'Siang Guan Teoh'
'Suchada Chantrapromma'
'Hoong-Kun Fun'
'Kamarulazizi Ibrahim'

_publ_section_title
;
 5,5'-Dimethoxy-2,2'-[1,2-phenylenebis(nitrilomethylidyne)]diphenol
;
_journal_coeditor_code OM2130
_journal_issue 7
_journal_name_full 'Acta Crystallographica Section E'
_journal_page_first o3094
_journal_page_last o3095
_journal_paper_doi 10.1107/S1600536807026141
_journal_volume 63
_journal_year 2007
_chemical_formula_iupac 'C22 H20 N2 O4'
_chemical_formula_moiety 'C22 H20 N2 O4'
_chemical_formula_sum 'C22 H20 N2 O4'
_chemical_formula_weight 376.40
_chemical_name_systematic
;
5,5'-Dimethoxy-2,2'-[1,2-phenylenebis(nitrilomethylidyne)]diphenol
;
_space_group_IT_number 14
_symmetry_cell_setting monoclinic
_symmetry_space_group_name_Hall '-P 2ybc'
_symmetry_space_group_name_H-M 'P 1 21/c 1'
_atom_sites_solution_hydrogens geom
_atom_sites_solution_primary direct
_atom_sites_solution_secondary difmap
_audit_creation_method SHELXL-97
_cell_angle_alpha 90.00
_cell_angle_beta 91.072(3)
_cell_angle_gamma 90.00
_cell_formula_units_Z 4
_cell_length_a 6.2038(3)
_cell_length_b 17.8512(8)
_cell_length_c 16.6216(9)
_cell_measurement_reflns_used 3248
_cell_measurement_temperature 100.00(10)
_cell_measurement_theta_max 25.00
_cell_measurement_theta_min 2.28
_cell_volume 1840.44(16)
_computing_cell_refinement APEX2
_computing_data_collection 'APEX2 (Bruker, 2005)'
_computing_data_reduction 'SAINT (Bruker, 2005)'
_computing_molecular_graphics SHELXTL
_computing_publication_material
;
SHELXTL and PLATON (Spek, 2003)
;
_computing_structure_refinement SHELXTL
_computing_structure_solution 'SHELXTL (Sheldrick, 1998)'
_diffrn_ambient_temperature 100.00(10)
_diffrn_detector_area_resol_mean 8.33
_diffrn_measured_fraction_theta_full 0.998
_diffrn_measured_fraction_theta_max 0.998
_diffrn_measurement_device_type
;
Bruker SMART APEX II CCD area-detector
;
_diffrn_measurement_method \w
_diffrn_radiation_monochromator graphite
_diffrn_radiation_source 'fine-focus sealed tube'
_diffrn_radiation_type MoK\a
_diffrn_radiation_wavelength 0.71073
_diffrn_reflns_av_R_equivalents 0.0647
_diffrn_reflns_av_sigmaI/netI 0.0576
_diffrn_reflns_limit_h_max 7
_diffrn_reflns_limit_h_min -7
_diffrn_reflns_limit_k_max 19
_diffrn_reflns_limit_k_min -21
_diffrn_reflns_limit_l_max 17
_diffrn_reflns_limit_l_min -19
_diffrn_reflns_number 13290
_diffrn_reflns_theta_full 25.00
_diffrn_reflns_theta_max 25.00
_diffrn_reflns_theta_min 2.28
_diffrn_standards_number 0
_exptl_absorpt_coefficient_mu 0.094
_exptl_absorpt_correction_T_max 0.9939
_exptl_absorpt_correction_T_min 0.9488
_exptl_absorpt_correction_type multi-scan
_exptl_absorpt_process_details '(SADABS; Bruker, 2005)'
_exptl_crystal_colour Yellow
_exptl_crystal_density_diffrn 1.358
_exptl_crystal_density_method 'not measured'
_exptl_crystal_description Needle
_exptl_crystal_F_000 792
_exptl_crystal_size_max 0.56
_exptl_crystal_size_mid 0.09
_exptl_crystal_size_min 0.07
_refine_diff_density_max 0.330
_refine_diff_density_min -0.399
_refine_ls_extinction_method none
_refine_ls_goodness_of_fit_ref 1.098
_refine_ls_hydrogen_treatment mixed
_refine_ls_matrix_type full
_refine_ls_number_parameters 262
_refine_ls_number_reflns 3243
_refine_ls_number_restraints 1
_refine_ls_restrained_S_all 1.098
_refine_ls_R_factor_all 0.0859
_refine_ls_R_factor_gt 0.0528
_refine_ls_shift/su_max 0.000
_refine_ls_shift/su_mean 0.000
_refine_ls_structure_factor_coef Fsqd
_refine_ls_weighting_details 'calc w=1/[\s^2^(Fo^2^)+(0.0933P)^2^] where P=(Fo^2^+2Fc^2^)/3'
_refine_ls_weighting_scheme calc
_refine_ls_wR_factor_gt 0.1415
_refine_ls_wR_factor_ref 0.1727
_reflns_number_gt 2216
_reflns_number_total 3243
_reflns_threshold_expression I>2\s(I)
_cod_data_source_file om2130.cif
_cod_data_source_block I
_cod_depositor_comments
;
The following automatic conversions were performed:
'_symmetry_cell_setting' value 'Monoclinic' changed to 'monoclinic'
according to '/home/saulius/struct/CIF-dictionaries/cif_core.dic'
dictionary named 'cif_core.dic' version 2.4.1 from 2010-06-29.

Automatic conversion script
Id: cif_fix_enum 1527 2010-12-29 10:47:43Z saulius 

The following automatic conversions were performed:

'_symmetry_cell_setting' value 'Monoclinic' changed to 'monoclinic'
according to /home/saulius/struct/CIF-dictionaries/cif_core.dic
dictionary named 'cif_core.dic' version 2.4.1 from 2010-06-29.

Automatic conversion script
Id: cif_fix_values 1715 2011-07-08 13:25:40Z adriana 
;
_cod_original_sg_symbol_H-M 'P 21/c'
_cod_database_code 2214364
_cod_database_fobs_code 2214364

loop_
_symmetry_equiv_pos_as_xyz
'x, y, z'
'-x, y+1/2, -z+1/2'
'-x, -y, -z'
'x, -y-1/2, z-1/2'

loop_
_atom_site_type_symbol
_atom_site_label
_atom_site_fract_x
_atom_site_fract_y
_atom_site_fract_z
_atom_site_U_iso_or_equiv
_atom_site_adp_type
_atom_site_calc_flag
_atom_site_refinement_flags
_atom_site_occupancy
O O1 0.0703(3) 0.32653(11) 0.80217(12) 0.0248(5) Uani d . 1
O O2 -0.0700(3) 0.55094(10) 0.65403(12) 0.0286(5) Uani d . 1
O O3 0.2304(3) 0.35378(10) 0.98638(11) 0.0228(5) Uani d D 1
H H1O3 0.105(3) 0.3163(13) 0.9890(18) 0.034 Uiso d D 1
O O4 0.8395(3) 0.41639(10) 1.15245(11) 0.0263(5) Uani d . 1
N N1 -0.2356(4) 0.27947(12) 0.89576(13) 0.0220(5) Uani d . 1
N N2 -0.0249(3) 0.25266(11) 1.03707(13) 0.0195(5) Uani d . 1
C C1 -0.0650(4) 0.38340(14) 0.78190(15) 0.0202(6) Uani d . 1
C C2 0.0077(4) 0.43688(14) 0.72876(15) 0.0201(6) Uani d . 1
H H2A 0.1450 0.4330 0.7076 0.024 Uiso calc R 1
C C3 -0.1249(4) 0.49629(15) 0.70726(16) 0.0232(6) Uani d . 1
C C4 -0.3302(5) 0.50314(15) 0.73896(16) 0.0252(6) Uani d . 1
H H4A -0.4168 0.5439 0.7254 0.030 Uiso calc R 1
C C5 -0.4034(4) 0.44916(15) 0.79042(16) 0.0243(6) Uani d . 1
H H5A -0.5412 0.4535 0.8110 0.029 Uiso calc R 1
C C6 -0.2752(4) 0.38736(14) 0.81284(15) 0.0203(6) Uani d . 1
C C7 -0.3570(4) 0.33203(14) 0.86776(16) 0.0214(6) Uani d . 1
H H7A -0.5002 0.3345 0.8832 0.026 Uiso calc R 1
C C8 -0.3254(4) 0.22534(14) 0.94862(15) 0.0198(6) Uani d . 1
C C9 -0.5118(4) 0.18563(14) 0.92858(17) 0.0240(6) Uani d . 1
H H9A -0.5874 0.1965 0.8812 0.029 Uiso calc R 1
C C10 -0.5849(4) 0.12966(16) 0.97942(17) 0.0258(7) Uani d . 1
H H10A -0.7090 0.1029 0.9659 0.031 Uiso calc R 1
C C11 -0.4735(5) 0.11399(15) 1.04981(17) 0.0261(7) Uani d . 1
H H11A -0.5217 0.0760 1.0832 0.031 Uiso calc R 1
C C12 -0.2898(4) 0.15427(14) 1.07156(17) 0.0243(6) Uani d . 1
H H12A -0.2186 0.1443 1.1201 0.029 Uiso calc R 1
C C13 -0.2122(4) 0.20983(14) 1.02039(15) 0.0203(6) Uani d . 1
C C14 0.0948(4) 0.24777(14) 1.10232(16) 0.0223(6) Uani d . 1
H H14A 0.0551 0.2148 1.1427 0.027 Uiso calc R 1
C C15 0.2837(4) 0.29153(14) 1.11309(15) 0.0196(6) Uani d . 1
C C16 0.4149(4) 0.28349(15) 1.18253(15) 0.0225(6) Uani d . 1
H H16A 0.3752 0.2493 1.2218 0.027 Uiso calc R 1
C C17 0.5979(5) 0.32428(14) 1.19388(17) 0.0237(6) Uani d . 1
H H17A 0.6838 0.3173 1.2397 0.028 Uiso calc R 1
C C18 0.6564(4) 0.37763(14) 1.13482(16) 0.0212(6) Uani d . 1
C C19 0.5320(4) 0.38755(14) 1.06639(16) 0.0208(6) Uani d . 1
H H19A 0.5721 0.4232 1.0287 0.025 Uiso calc R 1
C C20 0.3453(4) 0.34473(14) 1.05253(15) 0.0199(6) Uani d . 1
C C21 0.1296(5) 0.54218(18) 0.6133(2) 0.0395(8) Uani d . 1
H H21A 0.1471 0.5826 0.5759 0.059 Uiso calc R 1
H H21B 0.1290 0.4954 0.5847 0.059 Uiso calc R 1
H H21C 0.2467 0.5426 0.6518 0.059 Uiso calc R 1
C C22 0.9184(5) 0.46624(15) 1.09219(17) 0.0259(7) Uani d . 1
H H22A 1.0582 0.4845 1.1084 0.039 Uiso calc R 1
H H22B 0.8209 0.5077 1.0858 0.039 Uiso calc R 1
H H22C 0.9289 0.4400 1.0420 0.039 Uiso calc R 1
H H1O1 0.005(6) 0.2990(19) 0.837(2) 0.052(11) Uiso d . 1

loop_
_atom_site_aniso_label
_atom_site_aniso_U_11
_atom_site_aniso_U_22
_atom_site_aniso_U_33
_atom_site_aniso_U_12
_atom_site_aniso_U_13
_atom_site_aniso_U_23
O1 0.0248(11) 0.0254(11) 0.0245(11) 0.0065(9) 0.0051(9) 0.0069(9)
O2 0.0292(11) 0.0256(11) 0.0309(11) -0.0004(8) 0.0014(9) 0.0105(8)
O3 0.0213(10) 0.0253(11) 0.0219(10) -0.0029(8) 0.0004(8) 0.0020(8)
O4 0.0249(11) 0.0268(11) 0.0272(11) -0.0061(9) 0.0005(8) -0.0013(8)
N1 0.0262(13) 0.0227(12) 0.0173(12) -0.0010(10) 0.0029(10) -0.0014(9)
N2 0.0187(12) 0.0174(12) 0.0226(12) 0.0009(9) 0.0024(9) -0.0019(9)
C1 0.0233(15) 0.0204(15) 0.0167(14) 0.0018(11) -0.0013(11) -0.0037(11)
C2 0.0173(14) 0.0243(15) 0.0188(14) 0.0012(11) 0.0031(11) -0.0016(11)
C3 0.0267(16) 0.0216(15) 0.0213(14) -0.0036(12) -0.0015(12) -0.0003(11)
C4 0.0259(16) 0.0215(15) 0.0282(15) 0.0048(12) -0.0020(12) 0.0005(12)
C5 0.0201(14) 0.0286(16) 0.0243(15) 0.0040(12) 0.0018(12) -0.0031(12)
C6 0.0221(15) 0.0216(15) 0.0171(13) 0.0001(11) 0.0003(11) -0.0017(11)
C7 0.0184(14) 0.0250(15) 0.0209(14) -0.0022(12) 0.0014(11) -0.0043(11)
C8 0.0196(14) 0.0198(14) 0.0200(14) 0.0020(11) 0.0065(11) -0.0026(11)
C9 0.0238(15) 0.0273(16) 0.0209(14) 0.0005(12) 0.0003(11) -0.0013(12)
C10 0.0201(15) 0.0284(16) 0.0289(16) -0.0034(12) 0.0030(12) -0.0039(12)
C11 0.0292(17) 0.0220(16) 0.0273(16) -0.0047(12) 0.0056(13) 0.0031(12)
C12 0.0270(16) 0.0233(15) 0.0227(15) -0.0004(12) 0.0027(12) 0.0011(11)
C13 0.0203(14) 0.0182(14) 0.0226(14) 0.0009(11) 0.0043(11) -0.0021(11)
C14 0.0265(15) 0.0178(15) 0.0227(15) 0.0003(12) 0.0043(12) 0.0005(11)
C15 0.0220(14) 0.0176(14) 0.0194(14) -0.0005(11) 0.0053(11) -0.0025(11)
C16 0.0255(15) 0.0203(15) 0.0218(14) -0.0005(12) 0.0024(12) 0.0021(11)
C17 0.0261(15) 0.0226(15) 0.0223(14) 0.0021(12) -0.0004(12) -0.0024(11)
C18 0.0186(14) 0.0208(15) 0.0243(14) 0.0018(11) 0.0011(11) -0.0065(11)
C19 0.0221(15) 0.0168(14) 0.0237(14) -0.0012(11) 0.0076(12) -0.0001(11)
C20 0.0224(15) 0.0187(14) 0.0187(14) 0.0067(11) 0.0044(11) -0.0042(11)
C21 0.0301(17) 0.043(2) 0.046(2) -0.0013(14) 0.0111(15) 0.0236(15)
C22 0.0232(15) 0.0272(15) 0.0274(15) -0.0058(12) 0.0046(12) -0.0019(12)

loop_
_atom_type_symbol
_atom_type_description
_atom_type_scat_dispersion_real
_atom_type_scat_dispersion_imag
_atom_type_scat_source
C C 0.0033 0.0016 'International Tables Vol C Tables 4.2.6.8 and 6.1.1.4'
H H 0.0000 0.0000 'International Tables Vol C Tables 4.2.6.8 and 6.1.1.4'
N N 0.0061 0.0033 'International Tables Vol C Tables 4.2.6.8 and 6.1.1.4'
O O 0.0106 0.0060 'International Tables Vol C Tables 4.2.6.8 and 6.1.1.4'

loop_
_geom_angle_atom_site_label_1
_geom_angle_atom_site_label_2
_geom_angle_atom_site_label_3
_geom_angle
C1 O1 H1O1 107(2)
C3 O2 C21 117.2(2)
C20 O3 H1O3 106.5(17)
C18 O4 C22 117.4(2)
C7 N1 C8 119.0(2)
C14 N2 C13 125.4(2)
O1 C1 C2 117.9(2)
O1 C1 C6 121.2(2)
C2 C1 C6 120.9(2)
C1 C2 C3 119.6(2)
C1 C2 H2A 120.2
C3 C2 H2A 120.2
O2 C3 C2 124.1(2)
O2 C3 C4 115.0(2)
C2 C3 C4 120.8(2)
C5 C4 C3 119.3(2)
C5 C4 H4A 120.3
C3 C4 H4A 120.3
C4 C5 C6 121.6(3)
C4 C5 H5A 119.2
C6 C5 H5A 119.2
C5 C6 C1 117.7(2)
C5 C6 C7 120.0(2)
C1 C6 C7 122.3(2)
N1 C7 C6 121.2(2)
N1 C7 H7A 119.4
C6 C7 H7A 119.4
C9 C8 C13 120.3(2)
C9 C8 N1 122.0(2)
C13 C8 N1 117.6(2)
C10 C9 C8 120.0(3)
C10 C9 H9A 120.0
C8 C9 H9A 120.0
C11 C10 C9 119.9(3)
C11 C10 H10A 120.1
C9 C10 H10A 120.1
C10 C11 C12 120.8(3)
C10 C11 H11A 119.6
C12 C11 H11A 119.6
C11 C12 C13 119.9(3)
C11 C12 H12A 120.0
C13 C12 H12A 120.0
C12 C13 C8 119.0(2)
C12 C13 N2 123.8(2)
C8 C13 N2 117.2(2)
N2 C14 C15 121.6(2)
N2 C14 H14A 119.2
C15 C14 H14A 119.2
C16 C15 C14 120.8(2)
C16 C15 C20 118.9(2)
C14 C15 C20 120.3(2)
C17 C16 C15 121.9(2)
C17 C16 H16A 119.1
C15 C16 H16A 119.1
C16 C17 C18 119.1(3)
C16 C17 H17A 120.4
C18 C17 H17A 120.4
O4 C18 C19 124.6(2)
O4 C18 C17 114.6(2)
C19 C18 C17 120.8(2)
C18 C19 C20 121.0(2)
C18 C19 H19A 119.5
C20 C19 H19A 119.5
O3 C20 C19 120.4(2)
O3 C20 C15 121.4(2)
C19 C20 C15 118.2(2)
O2 C21 H21A 109.5
O2 C21 H21B 109.5
H21A C21 H21B 109.5
O2 C21 H21C 109.5
H21A C21 H21C 109.5
H21B C21 H21C 109.5
O4 C22 H22A 109.5
O4 C22 H22B 109.5
H22A C22 H22B 109.5
O4 C22 H22C 109.5
H22A C22 H22C 109.5
H22B C22 H22C 109.5

loop_
_geom_bond_atom_site_label_1
_geom_bond_atom_site_label_2
_geom_bond_distance
O1 C1 1.356(3)
O1 H1O1 0.87(4)
O2 C3 1.364(3)
O2 C21 1.432(3)
O3 C20 1.309(3)
O3 H1O3 1.028(10)
O4 C18 1.358(3)
O4 C22 1.433(3)
N1 C7 1.285(3)
N1 C8 1.426(3)
N2 C14 1.306(3)
N2 C13 1.414(3)
C1 C2 1.382(4)
C1 C6 1.412(4)
C2 C3 1.385(4)
C2 H2A 0.9300
C3 C4 1.393(4)
C4 C5 1.371(4)
C4 H4A 0.9300
C5 C6 1.406(4)
C5 H5A 0.9300
C6 C7 1.444(4)
C7 H7A 0.9300
C8 C9 1.391(4)
C8 C13 1.401(4)
C9 C10 1.390(4)
C9 H9A 0.9300
C10 C11 1.377(4)
C10 H10A 0.9300
C11 C12 1.389(4)
C11 H11A 0.9300
C12 C13 1.398(4)
C12 H12A 0.9300
C14 C15 1.417(4)
C14 H14A 0.9300
C15 C16 1.407(4)
C15 C20 1.441(4)
C16 C17 1.359(4)
C16 H16A 0.9300
C17 C18 1.420(4)
C17 H17A 0.9300
C18 C19 1.374(4)
C19 C20 1.403(4)
C19 H19A 0.9300
C21 H21A 0.9600
C21 H21B 0.9600
C21 H21C 0.9600
C22 H22A 0.9600
C22 H22B 0.9600
C22 H22C 0.9600

loop_
_geom_hbond_atom_site_label_D
_geom_hbond_atom_site_label_H
_geom_hbond_atom_site_label_A
_geom_hbond_site_symmetry_A
_geom_hbond_distance_DH
_geom_hbond_distance_HA
_geom_hbond_distance_DA
_geom_hbond_angle_DHA
_geom_hbond_publ_flag
O1 H1O1 N1 1_555 0.87(3) 1.83(4) 2.615(3) 149(3) y
O3 H1O3 N2 1_555 1.03(2) 1.61(2) 2.555(3) 150(2) y
C7 H7A O3 1_455 0.93 2.4414 3.283(3) 150 y
C10 H10A O2 2_446 0.93 2.5713 3.362(3) 143 y
C12 H12A Cg1 4_555 0.93 2.7975 3.614(3) 147 y
C21 H21A Cg2 2_556 0.96 2.5554 3.412(3) 149 y
C22 H22A Cg1 3_667 0.96 2.6755 3.396(3) 132 y

loop_
_geom_torsion_atom_site_label_1
_geom_torsion_atom_site_label_2
_geom_torsion_atom_site_label_3
_geom_torsion_atom_site_label_4
_geom_torsion
O1 C1 C2 C3 -179.3(2)
C6 C1 C2 C3 1.8(4)
C21 O2 C3 C2 5.5(4)
C21 O2 C3 C4 -173.5(3)
C1 C2 C3 O2 -178.5(2)
C1 C2 C3 C4 0.5(4)
O2 C3 C4 C5 177.3(2)
C2 C3 C4 C5 -1.8(4)
C3 C4 C5 C6 0.8(4)
C4 C5 C6 C1 1.4(4)
C4 C5 C6 C7 179.4(3)
O1 C1 C6 C5 178.4(2)
C2 C1 C6 C5 -2.7(4)
O1 C1 C6 C7 0.5(4)
C2 C1 C6 C7 179.3(2)
C8 N1 C7 C6 -178.8(2)
C5 C6 C7 N1 -172.6(2)
C1 C6 C7 N1 5.3(4)
C7 N1 C8 C9 52.6(3)
C7 N1 C8 C13 -131.1(3)
C13 C8 C9 C10 -0.8(4)
N1 C8 C9 C10 175.4(2)
C8 C9 C10 C11 0.4(4)
C9 C10 C11 C12 1.0(4)
C10 C11 C12 C13 -2.1(4)
C11 C12 C13 C8 1.8(4)
C11 C12 C13 N2 -179.0(2)
C9 C8 C13 C12 -0.3(4)
N1 C8 C13 C12 -176.7(2)
C9 C8 C13 N2 -179.6(2)
N1 C8 C13 N2 4.0(3)
C14 N2 C13 C12 -2.1(4)
C14 N2 C13 C8 177.1(2)
C13 N2 C14 C15 178.2(2)
N2 C14 C15 C16 -177.7(2)
N2 C14 C15 C20 1.9(4)
C14 C15 C16 C17 179.3(2)
C20 C15 C16 C17 -0.2(4)
C15 C16 C17 C18 1.3(4)
C22 O4 C18 C19 -5.8(4)
C22 O4 C18 C17 174.5(2)
C16 C17 C18 O4 178.8(2)
C16 C17 C18 C19 -0.9(4)
O4 C18 C19 C20 179.6(2)
C17 C18 C19 C20 -0.7(4)
C18 C19 C20 O3 -178.7(2)
C18 C19 C20 C15 1.8(4)
C16 C15 C20 O3 179.2(2)
C14 C15 C20 O3 -0.4(4)
C16 C15 C20 C19 -1.3(3)
C14 C15 C20 C19 179.1(2)

loop_
_cod_related_entry_id
_cod_related_entry_database
_cod_related_entry_code
1 ChemSpider 30655274
